data_7057418
loop_
_publ_author_name
'Lobana, Tarlok S.'
'Aulakh, Jaspreet K.'
'Sood, Heena'
'Arora, Daljit S.'
'Garcia-Santos, Isabel'
'Kaur, Manpreet'
'Duff, Courtney E.'
'Jasinski, Jerry P.'

_publ_section_title
;
 Synthesis, structures and antimicrobial activity of copper derivatives of
 N-substituted imidazolidine-2-thiones: unusual bio-activity against
 Staphylococcus epidermidis and Enterococcus faecalis
;
_journal_issue 12
_journal_name_full 'New Journal of Chemistry'
_journal_page_first 9886
_journal_paper_doi 10.1039/C8NJ00206A
_journal_volume 42
_journal_year 2018
_chemical_formula_moiety 'C54 H50 Cu2 I2 N4 P2 S2'
_chemical_formula_sum 'C54 H50 Cu2 I2 N4 P2 S2'
_chemical_formula_weight 1261.92
_space_group_crystal_system monoclinic
_space_group_IT_number 14
_space_group_name_Hall '-P 2ybc'
_space_group_name_H-M_alt 'P 1 21/c 1'
_symmetry_space_group_name_Hall '-P 2ybc'
_symmetry_space_group_name_H-M 'P 1 21/c 1'
_atom_sites_solution_hydrogens geom
_atom_sites_solution_primary direct
_audit_creation_date 2015-05-25
_audit_creation_method
;
Olex2 1.2
(compiled 2015.01.26 svn.r3150 for OlexSys, GUI svn.r4998)
;
_audit_update_record
;
2018-01-05 deposited with the CCDC.
2018-04-17 downloaded from the CCDC.
;
_cell_angle_alpha 90
_cell_angle_beta 106.826(2)
_cell_angle_gamma 90
_cell_formula_units_Z 2
_cell_length_a 10.7515(2)
_cell_length_b 20.6834(4)
_cell_length_c 11.9733(3)
_cell_measurement_reflns_used 4379
_cell_measurement_temperature 173(2)
_cell_measurement_theta_max 71.5050
_cell_measurement_theta_min 4.2640
_cell_volume 2548.60(10)
_computing_cell_refinement
;
CrysAlisPro, Agilent Technologies,
Version 1.171.37.31 (release 14-01-2014 CrysAlis171 .NET)
(compiled Jan 14 2014,18:38:05)
;
_computing_data_collection
;
CrysAlisPro, Agilent Technologies,
Version 1.171.37.31 (release 14-01-2014 CrysAlis171 .NET)
(compiled Jan 14 2014,18:38:05)
;
_computing_data_reduction
;
CrysAlisPro, Agilent Technologies,
Version 1.171.37.31 (release 14-01-2014 CrysAlis171 .NET)
(compiled Jan 14 2014,18:38:05)
;
_computing_molecular_graphics 'Olex2 (Dolomanov et al., 2009)'
_computing_publication_material 'Olex2 (Dolomanov et al., 2009)'
_computing_structure_refinement 'ShelXL (Sheldrick, 2008)'
_computing_structure_solution
;
Superflip (Palatinus & Chapuis, 2007;Palatinus & van der Lee, 2008;
Palatinus et al., 2012)
;
_diffrn_ambient_temperature 173(2)
_diffrn_detector 'CCD plate'
_diffrn_detector_area_resol_mean 16.0416
_diffrn_detector_type Eos
_diffrn_measured_fraction_theta_full 0.999
_diffrn_measured_fraction_theta_max 0.980
_diffrn_measurement_details
;
#__ type_ start__ end____ width___ exp.time_
  1 omega   62.00  102.00   1.0000    1.0000
omega____ theta____ kappa____ phi______ frames
    -       35.4822   57.0000  -60.0000 40

#__ type_ start__ end____ width___ exp.time_
  2 omega   40.00   99.00   1.0000    3.5550
omega____ theta____ kappa____ phi______ frames
    -      108.0000  -45.0000    0.0000 59

#__ type_ start__ end____ width___ exp.time_
  3 omega   47.00   90.00   1.0000    3.5550
omega____ theta____ kappa____ phi______ frames
    -      108.0000  -30.0000  -90.0000 43

#__ type_ start__ end____ width___ exp.time_
  4 omega   44.00   77.00   1.0000    3.5550
omega____ theta____ kappa____ phi______ frames
    -      108.0000  -30.0000 -120.0000 33

#__ type_ start__ end____ width___ exp.time_
  5 omega   40.00   85.00   1.0000    3.5550
omega____ theta____ kappa____ phi______ frames
    -      108.0000  -30.0000 -150.0000 45

#__ type_ start__ end____ width___ exp.time_
  6 omega   40.00  137.00   1.0000    3.5550
omega____ theta____ kappa____ phi______ frames
    -      108.0000  -15.0000    0.0000 97

#__ type_ start__ end____ width___ exp.time_
  7 omega   91.00  176.00   1.0000    3.5550
omega____ theta____ kappa____ phi______ frames
    -      108.0000   45.0000   30.0000 85

#__ type_ start__ end____ width___ exp.time_
  8 omega   41.00   82.00   1.0000    3.5550
omega____ theta____ kappa____ phi______ frames
    -      108.0000  -45.0000   90.0000 41

#__ type_ start__ end____ width___ exp.time_
  9 omega   43.00   80.00   1.0000    3.5550
omega____ theta____ kappa____ phi______ frames
    -      108.0000  -94.0000   30.0000 37

#__ type_ start__ end____ width___ exp.time_
 10 omega   39.00   83.00   1.0000    3.5550
omega____ theta____ kappa____ phi______ frames
    -      108.0000  -94.0000  120.0000 44

#__ type_ start__ end____ width___ exp.time_
 11 omega  -89.00  -39.00   1.0000    1.0000
omega____ theta____ kappa____ phi______ frames
    -      -33.5000 -178.0000   30.0000 50

#__ type_ start__ end____ width___ exp.time_
 12 omega -103.00  -39.00   1.0000    1.0000
omega____ theta____ kappa____ phi______ frames
    -      -33.5000 -178.0000  -90.0000 64

#__ type_ start__ end____ width___ exp.time_
 13 omega -101.00  -33.00   1.0000    1.0000
omega____ theta____ kappa____ phi______ frames
    -      -33.5000  -37.0000   30.0000 68

#__ type_ start__ end____ width___ exp.time_
 14 omega -102.00  -49.00   1.0000    1.0000
omega____ theta____ kappa____ phi______ frames
    -      -33.5000 -178.0000  150.0000 53
;
_diffrn_measurement_device 'four-circle diffractometer'
_diffrn_measurement_device_type 'Agilent, Eos, Gemini'
_diffrn_measurement_method '\w scans'
_diffrn_orient_matrix_UB_11 0.1417435000
_diffrn_orient_matrix_UB_12 0.0236845000
_diffrn_orient_matrix_UB_13 0.0430949000
_diffrn_orient_matrix_UB_21 0.0203638000
_diffrn_orient_matrix_UB_22 -0.0395130000
_diffrn_orient_matrix_UB_23 0.1129248000
_diffrn_orient_matrix_UB_31 0.0436285000
_diffrn_orient_matrix_UB_32 -0.0585545000
_diffrn_orient_matrix_UB_33 -0.0588152000
_diffrn_radiation_monochromator graphite
_diffrn_radiation_probe x-ray
_diffrn_radiation_type CuK\a
_diffrn_radiation_wavelength 1.54184
_diffrn_reflns_av_R_equivalents 0.0376
_diffrn_reflns_av_unetI/netI 0.0500
_diffrn_reflns_Laue_measured_fraction_full 0.999
_diffrn_reflns_Laue_measured_fraction_max 0.980
_diffrn_reflns_limit_h_max 13
_diffrn_reflns_limit_h_min -13
_diffrn_reflns_limit_k_max 15
_diffrn_reflns_limit_k_min -25
_diffrn_reflns_limit_l_max 12
_diffrn_reflns_limit_l_min -14
_diffrn_reflns_number 9026
_diffrn_reflns_point_group_measured_fraction_full 0.999
_diffrn_reflns_point_group_measured_fraction_max 0.980
_diffrn_reflns_theta_full 67.500
_diffrn_reflns_theta_max 71.355
_diffrn_reflns_theta_min 4.275
_diffrn_source 'Enhance (Cu) X-ray Source'
_exptl_absorpt_coefficient_mu 12.212
_exptl_absorpt_correction_T_max 1.00000
_exptl_absorpt_correction_T_min 0.25442
_exptl_absorpt_correction_type multi-scan
_exptl_absorpt_process_details
;
CrysAlisPro, Agilent Technologies,
Version 1.171.37.31 (release 14-01-2014 CrysAlis171 .NET)
(compiled Jan 14 2014,18:38:05)
Empirical absorption correction using spherical harmonics,
 implemented in SCALE3 ABSPACK scaling algorithm.
;
_exptl_crystal_colour colourless
_exptl_crystal_colour_primary colourless
_exptl_crystal_density_diffrn 1.644
_exptl_crystal_description prism
_exptl_crystal_F_000 1256
_exptl_crystal_size_max 0.28
_exptl_crystal_size_mid 0.22
_exptl_crystal_size_min 0.14
_refine_diff_density_max 1.670
_refine_diff_density_min -1.139
_refine_diff_density_rms 0.149
_refine_ls_extinction_coef 0.00016(6)
_refine_ls_extinction_expression Fc^*^=kFc[1+0.001xFc^2^\l^3^/sin(2\q)]^-1/4^
_refine_ls_extinction_method SHELXL
_refine_ls_goodness_of_fit_ref 1.039
_refine_ls_hydrogen_treatment constr
_refine_ls_matrix_type full
_refine_ls_number_parameters 299
_refine_ls_number_reflns 4872
_refine_ls_number_restraints 0
_refine_ls_restrained_S_all 1.039
_refine_ls_R_factor_all 0.0454
_refine_ls_R_factor_gt 0.0425
_refine_ls_shift/su_max 0.001
_refine_ls_shift/su_mean 0.000
_refine_ls_structure_factor_coef Fsqd
_refine_ls_weighting_details 'w=1/[\s^2^(Fo^2^)+(0.0731P)^2^] where P=(Fo^2^+2Fc^2^)/3'
_refine_ls_weighting_scheme calc
_refine_ls_wR_factor_gt 0.1063
_refine_ls_wR_factor_ref 0.1103
_reflns_Friedel_coverage 0.000
_reflns_number_gt 4527
_reflns_number_total 4872
_reflns_threshold_expression 'I > 2\s(I)'
_cod_data_source_file c8nj00206a2.cif
_cod_data_source_block jpl-155-b
_cod_depositor_comments 'Adding full bibliography for 7057409--7057420.cif.'
_cod_original_cell_volume 2548.61(10)
_cod_database_code 7057418
_shelxl_version_number 2014/6
_chemical_oxdiff_formula 'C36 H35 N4 S2 P I Cu'
_chemical_oxdiff_usercomment 'Lobana's JPL-155-B Recollected'
_shelx_space_group_comment
;
The symmetry employed for this shelxl refinement is uniquely defined
by the following loop, which should always be used as a source of
symmetry information in preference to the above space-group names.
They are only intended as comments.
;
_reflns_odcompleteness_completeness 99.96
_reflns_odcompleteness_iscentric 1
_reflns_odcompleteness_theta 68.13
_olex2_refinement_description
;
1. Fixed Uiso
 At 1.2 times of:
  All C(H) groups, All C(H,H) groups, All N(H) groups
2.a Secondary CH2 refined with riding coordinates:
 C2(H2A,H2B), C3(H3A,H3B)
2.b Aromatic/amide H refined with riding coordinates:
 N1(H1), C5(H5), C6(H6), C7(H7), C8(H8), C9(H9), C11(H11), C12(H12), C13(H13),
 C14(H14), C15(H15), C17(H17), C18(H18), C19(H19), C20(H20), C21(H21), C23(H23),
  C24(H24), C25(H25), C26(H26), C27(H27)
;

loop_
_space_group_symop_operation_xyz
'x, y, z'
'-x, y+1/2, -z+1/2'
'-x, -y, -z'
'x, -y-1/2, z-1/2'

loop_
_atom_site_label
_atom_site_type_symbol
_atom_site_fract_x
_atom_site_fract_y
_atom_site_fract_z
_atom_site_U_iso_or_equiv
_atom_site_adp_type
_atom_site_occupancy
_atom_site_site_symmetry_order
_atom_site_calc_flag
_atom_site_refinement_flags_posn
I1 I 0.56597(2) 0.45801(2) 0.36240(2) 0.01820(12) Uani 1 1 d .
Cu1 Cu 0.47837(5) 0.56841(3) 0.43276(5) 0.01711(15) Uani 1 1 d .
S1 S 0.65285(8) 0.63853(4) 0.45140(8) 0.0197(2) Uani 1 1 d .
P1 P 0.29250(7) 0.59511(4) 0.29542(7) 0.01434(19) Uani 1 1 d .
N1 N 0.5715(4) 0.69632(18) 0.6175(3) 0.0282(7) Uani 1 1 d .
H1 H 0.5261 0.6621 0.6250 0.034 Uiso 1 1 calc R
N2 N 0.6978(3) 0.75813(16) 0.5512(3) 0.0271(7) Uani 1 1 d .
C1 C 0.6416(3) 0.69921(18) 0.5429(3) 0.0185(7) Uani 1 1 d .
C2 C 0.5765(5) 0.7549(2) 0.6856(5) 0.0400(11) Uani 1 1 d .
H2A H 0.6167 0.7468 0.7699 0.048 Uiso 1 1 calc R
H2B H 0.4888 0.7736 0.6737 0.048 Uiso 1 1 calc R
C3 C 0.6606(6) 0.7984(3) 0.6362(6) 0.0459(13) Uani 1 1 d .
H3A H 0.6114 0.8368 0.5981 0.055 Uiso 1 1 calc R
H3B H 0.7382 0.8129 0.6983 0.055 Uiso 1 1 calc R
C4 C 0.7743(4) 0.7832(2) 0.4819(4) 0.0287(9) Uani 1 1 d .
C5 C 0.8740(4) 0.7467(2) 0.4619(5) 0.0343(10) Uani 1 1 d .
H5 H 0.8931 0.7048 0.4949 0.041 Uiso 1 1 calc R
C6 C 0.9456(5) 0.7727(3) 0.3925(6) 0.0462(13) Uani 1 1 d .
H6 H 1.0129 0.7478 0.3770 0.055 Uiso 1 1 calc R
C7 C 0.9204(6) 0.8336(3) 0.3463(6) 0.0540(15) Uani 1 1 d .
H7 H 0.9698 0.8507 0.2989 0.065 Uiso 1 1 calc R
C8 C 0.8234(9) 0.8697(3) 0.3690(8) 0.071(2) Uani 1 1 d .
H8 H 0.8065 0.9121 0.3377 0.086 Uiso 1 1 calc R
C9 C 0.7502(7) 0.8450(3) 0.4367(7) 0.0563(16) Uani 1 1 d .
H9 H 0.6835 0.8704 0.4523 0.068 Uiso 1 1 calc R
C10 C 0.1450(3) 0.56086(19) 0.3160(3) 0.0162(7) Uani 1 1 d .
C11 C 0.0291(4) 0.5944(2) 0.3002(4) 0.0264(8) Uani 1 1 d .
H11 H 0.0230 0.6382 0.2754 0.032 Uiso 1 1 calc R
C12 C -0.0781(4) 0.5642(3) 0.3205(4) 0.0348(10) Uani 1 1 d .
H12 H -0.1564 0.5877 0.3109 0.042 Uiso 1 1 calc R
C13 C -0.0709(4) 0.5009(3) 0.3542(3) 0.0326(10) Uani 1 1 d .
H13 H -0.1445 0.4804 0.3671 0.039 Uiso 1 1 calc R
C14 C 0.0436(5) 0.4665(2) 0.3696(4) 0.0290(9) Uani 1 1 d .
H14 H 0.0475 0.4223 0.3921 0.035 Uiso 1 1 calc R
C15 C 0.1521(4) 0.4961(2) 0.3522(3) 0.0222(8) Uani 1 1 d .
H15 H 0.2310 0.4726 0.3648 0.027 Uiso 1 1 calc R
C16 C 0.2860(3) 0.57070(16) 0.1469(3) 0.0165(7) Uani 1 1 d .
C17 C 0.1741(4) 0.5489(2) 0.0660(4) 0.0264(9) Uani 1 1 d .
H17 H 0.0953 0.5457 0.0866 0.032 Uiso 1 1 calc R
C18 C 0.1770(4) 0.5315(2) -0.0464(4) 0.0307(9) Uani 1 1 d .
H18 H 0.1001 0.5169 -0.1022 0.037 Uiso 1 1 calc R
C19 C 0.2911(5) 0.5357(2) -0.0758(4) 0.0281(9) Uani 1 1 d .
H19 H 0.2935 0.5225 -0.1512 0.034 Uiso 1 1 calc R
C20 C 0.4022(4) 0.55891(19) 0.0036(4) 0.0237(8) Uani 1 1 d .
H20 H 0.4798 0.5638 -0.0184 0.028 Uiso 1 1 calc R
C21 C 0.4005(4) 0.57515(19) 0.1160(3) 0.0209(7) Uani 1 1 d .
H21 H 0.4779 0.5893 0.1716 0.025 Uiso 1 1 calc R
C22 C 0.2621(3) 0.68199(17) 0.2787(3) 0.0182(7) Uani 1 1 d .
C23 C 0.3027(4) 0.7206(2) 0.3786(4) 0.0277(8) Uani 1 1 d .
H23 H 0.3401 0.7010 0.4525 0.033 Uiso 1 1 calc R
C24 C 0.2889(5) 0.7872(2) 0.3706(5) 0.0382(11) Uani 1 1 d .
H24 H 0.3137 0.8128 0.4393 0.046 Uiso 1 1 calc R
C25 C 0.2395(5) 0.8164(2) 0.2639(5) 0.0344(10) Uani 1 1 d .
H25 H 0.2342 0.8622 0.2587 0.041 Uiso 1 1 calc R
C26 C 0.1974(5) 0.7790(2) 0.1634(4) 0.0377(10) Uani 1 1 d .
H26 H 0.1610 0.7991 0.0897 0.045 Uiso 1 1 calc R
C27 C 0.2088(5) 0.7122(2) 0.1715(4) 0.0322(9) Uani 1 1 d .
H27 H 0.1799 0.6867 0.1028 0.039 Uiso 1 1 calc R

loop_
_atom_site_aniso_label
_atom_site_aniso_U_11
_atom_site_aniso_U_22
_atom_site_aniso_U_33
_atom_site_aniso_U_23
_atom_site_aniso_U_13
_atom_site_aniso_U_12
I1 0.01765(15) 0.01783(16) 0.02092(16) -0.00045(7) 0.00845(10) 0.00056(7)
Cu1 0.0093(2) 0.0212(3) 0.0181(3) -0.0019(2) -0.00042(19) -0.00089(18)
S1 0.0149(4) 0.0181(4) 0.0266(4) -0.0045(3) 0.0067(3) -0.0049(3)
P1 0.0082(3) 0.0169(4) 0.0156(4) -0.0017(3) -0.0002(3) 0.0005(3)
N1 0.0304(17) 0.0263(17) 0.0288(18) -0.0067(14) 0.0100(15) -0.0072(14)
N2 0.0263(16) 0.0166(15) 0.0373(19) -0.0093(14) 0.0076(14) -0.0073(13)
C1 0.0085(13) 0.0195(17) 0.0216(18) -0.0002(14) -0.0051(12) 0.0003(12)
C2 0.046(3) 0.033(2) 0.045(3) -0.014(2) 0.019(2) -0.009(2)
C3 0.054(3) 0.028(2) 0.061(3) -0.019(2) 0.025(3) -0.010(2)
C4 0.0229(18) 0.0235(19) 0.037(2) -0.0049(17) 0.0046(17) -0.0085(15)
C5 0.0202(18) 0.026(2) 0.052(3) 0.005(2) 0.0034(19) -0.0031(16)
C6 0.027(2) 0.043(3) 0.071(4) -0.004(3) 0.018(2) -0.011(2)
C7 0.060(3) 0.043(3) 0.070(4) -0.002(3) 0.035(3) -0.022(3)
C8 0.106(6) 0.024(3) 0.105(6) 0.012(3) 0.062(5) -0.007(3)
C9 0.071(4) 0.024(2) 0.086(5) 0.004(3) 0.043(4) 0.000(2)
C10 0.0105(14) 0.0252(17) 0.0114(15) -0.0016(14) 0.0007(12) -0.0013(13)
C11 0.0151(16) 0.034(2) 0.029(2) -0.0033(17) 0.0045(15) 0.0043(15)
C12 0.0136(17) 0.058(3) 0.032(2) -0.008(2) 0.0064(16) 0.0002(18)
C13 0.0196(18) 0.060(3) 0.0185(19) -0.0041(19) 0.0054(15) -0.0132(18)
C14 0.0227(18) 0.039(2) 0.021(2) 0.0010(16) 0.0006(16) -0.0134(17)
C15 0.0136(15) 0.0276(19) 0.0228(18) -0.0014(15) 0.0012(13) -0.0011(14)
C16 0.0150(15) 0.0151(16) 0.0186(17) 0.0000(13) 0.0035(13) 0.0017(12)
C17 0.0155(18) 0.039(2) 0.023(2) -0.0072(17) 0.0042(16) -0.0060(15)
C18 0.029(2) 0.041(2) 0.019(2) -0.0074(18) 0.0010(16) -0.0099(18)
C19 0.039(2) 0.029(2) 0.0174(19) 0.0013(15) 0.0103(18) 0.0053(16)
C20 0.0249(19) 0.0195(17) 0.030(2) 0.0032(16) 0.0124(16) 0.0028(15)
C21 0.0166(16) 0.0226(18) 0.0229(18) 0.0006(15) 0.0046(14) 0.0007(14)
C22 0.0123(14) 0.0164(16) 0.0227(18) -0.0027(14) 0.0003(13) 0.0016(12)
C23 0.030(2) 0.0224(19) 0.026(2) -0.0056(16) 0.0002(16) -0.0011(16)
C24 0.040(2) 0.031(2) 0.039(3) -0.014(2) 0.004(2) -0.0057(19)
C25 0.040(2) 0.0165(18) 0.048(3) -0.0008(18) 0.015(2) -0.0027(17)
C26 0.051(3) 0.026(2) 0.033(2) 0.0060(18) 0.008(2) 0.0063(19)
C27 0.042(2) 0.022(2) 0.028(2) -0.0034(17) 0.0022(18) 0.0038(17)

loop_
_atom_type_symbol
_atom_type_description
_atom_type_scat_dispersion_real
_atom_type_scat_dispersion_imag
_atom_type_scat_source
C C 0.0181 0.0091 'International Tables Vol C Tables 4.2.6.8 and 6.1.1.4'
H H 0.0000 0.0000 'International Tables Vol C Tables 4.2.6.8 and 6.1.1.4'
Cu Cu -1.9646 0.5888 'International Tables Vol C Tables 4.2.6.8 and 6.1.1.4'
I I -0.3257 6.8362 'International Tables Vol C Tables 4.2.6.8 and 6.1.1.4'
N N 0.0311 0.0180 'International Tables Vol C Tables 4.2.6.8 and 6.1.1.4'
P P 0.2955 0.4335 'International Tables Vol C Tables 4.2.6.8 and 6.1.1.4'
S S 0.3331 0.5567 'International Tables Vol C Tables 4.2.6.8 and 6.1.1.4'

loop_
_geom_angle_atom_site_label_1
_geom_angle_atom_site_label_2
_geom_angle_atom_site_label_3
_geom_angle
_geom_angle_site_symmetry_1
_geom_angle_site_symmetry_3
Cu1 I1 Cu1 73.540(19) 3_666 .
I1 Cu1 I1 106.462(19) 3_666 .
S1 Cu1 I1 102.28(3) . .
S1 Cu1 I1 112.94(3) . 3_666
P1 Cu1 I1 107.16(3) . .
P1 Cu1 I1 111.16(3) . 3_666
P1 Cu1 S1 115.83(4) . .
C1 S1 Cu1 108.49(13) . .
C10 P1 Cu1 115.38(12) . .
C10 P1 C16 103.59(16) . .
C10 P1 C22 105.22(17) . .
C16 P1 Cu1 114.63(12) . .
C22 P1 Cu1 114.39(12) . .
C22 P1 C16 102.11(17) . .
C1 N1 H1 123.1 . .
C1 N1 C2 113.8(4) . .
C2 N1 H1 123.1 . .
C1 N2 C3 111.1(4) . .
C1 N2 C4 127.3(4) . .
C4 N2 C3 121.3(4) . .
N1 C1 S1 124.3(3) . .
N1 C1 N2 108.7(4) . .
N2 C1 S1 127.0(3) . .
N1 C2 H2A 111.4 . .
N1 C2 H2B 111.4 . .
N1 C2 C3 101.8(4) . .
H2A C2 H2B 109.3 . .
C3 C2 H2A 111.4 . .
C3 C2 H2B 111.4 . .
N2 C3 C2 104.5(4) . .
N2 C3 H3A 110.9 . .
N2 C3 H3B 110.9 . .
C2 C3 H3A 110.9 . .
C2 C3 H3B 110.9 . .
H3A C3 H3B 108.9 . .
C5 C4 N2 120.5(4) . .
C9 C4 N2 119.3(5) . .
C9 C4 C5 120.2(5) . .
C4 C5 H5 120.6 . .
C4 C5 C6 118.7(4) . .
C6 C5 H5 120.6 . .
C5 C6 H6 119.4 . .
C7 C6 C5 121.1(5) . .
C7 C6 H6 119.4 . .
C6 C7 H7 120.2 . .
C6 C7 C8 119.5(5) . .
C8 C7 H7 120.2 . .
C7 C8 H8 119.7 . .
C7 C8 C9 120.6(6) . .
C9 C8 H8 119.7 . .
C4 C9 H9 120.1 . .
C8 C9 C4 119.8(6) . .
C8 C9 H9 120.1 . .
C11 C10 P1 124.7(3) . .
C11 C10 C15 119.0(4) . .
C15 C10 P1 116.2(3) . .
C10 C11 H11 119.8 . .
C10 C11 C12 120.4(4) . .
C12 C11 H11 119.8 . .
C11 C12 H12 119.9 . .
C13 C12 C11 120.2(4) . .
C13 C12 H12 119.9 . .
C12 C13 H13 119.9 . .
C12 C13 C14 120.3(4) . .
C14 C13 H13 119.9 . .
C13 C14 H14 119.8 . .
C15 C14 C13 120.4(4) . .
C15 C14 H14 119.8 . .
C10 C15 H15 120.2 . .
C14 C15 C10 119.7(4) . .
C14 C15 H15 120.2 . .
C17 C16 P1 123.4(3) . .
C17 C16 C21 119.6(4) . .
C21 C16 P1 117.0(3) . .
C16 C17 H17 120.0 . .
C16 C17 C18 119.9(4) . .
C18 C17 H17 120.0 . .
C17 C18 H18 120.0 . .
C19 C18 C17 120.0(4) . .
C19 C18 H18 120.0 . .
C18 C19 H19 119.9 . .
C18 C19 C20 120.3(4) . .
C20 C19 H19 119.9 . .
C19 C20 H20 120.0 . .
C19 C20 C21 119.9(4) . .
C21 C20 H20 120.0 . .
C16 C21 C20 120.2(4) . .
C16 C21 H21 119.9 . .
C20 C21 H21 119.9 . .
C23 C22 P1 117.8(3) . .
C27 C22 P1 123.7(3) . .
C27 C22 C23 118.4(4) . .
C22 C23 H23 119.8 . .
C24 C23 C22 120.5(4) . .
C24 C23 H23 119.8 . .
C23 C24 H24 119.8 . .
C25 C24 C23 120.4(4) . .
C25 C24 H24 119.8 . .
C24 C25 H25 120.0 . .
C24 C25 C26 120.1(4) . .
C26 C25 H25 120.0 . .
C25 C26 H26 120.2 . .
C27 C26 C25 119.5(4) . .
C27 C26 H26 120.2 . .
C22 C27 H27 119.5 . .
C26 C27 C22 121.0(4) . .
C26 C27 H27 119.5 . .

loop_
_geom_bond_atom_site_label_1
_geom_bond_atom_site_label_2
_geom_bond_distance
_geom_bond_site_symmetry_2
I1 Cu1 2.6866(6) 3_666
I1 Cu1 2.6963(6) .
Cu1 I1 2.6867(6) 3_666
Cu1 S1 2.3302(9) .
Cu1 P1 2.2584(9) .
S1 C1 1.693(4) .
P1 C10 1.818(4) .
P1 C16 1.830(4) .
P1 C22 1.827(4) .
N1 H1 0.8800 .
N1 C1 1.327(5) .
N1 C2 1.454(6) .
N2 C1 1.351(5) .
N2 C3 1.457(6) .
N2 C4 1.425(6) .
C2 H2A 0.9900 .
C2 H2B 0.9900 .
C2 C3 1.512(8) .
C3 H3A 0.9900 .
C3 H3B 0.9900 .
C4 C5 1.386(7) .
C4 C9 1.384(7) .
C5 H5 0.9500 .
C5 C6 1.393(8) .
C6 H6 0.9500 .
C6 C7 1.372(9) .
C7 H7 0.9500 .
C7 C8 1.372(10) .
C8 H8 0.9500 .
C8 C9 1.382(9) .
C9 H9 0.9500 .
C10 C11 1.391(5) .
C10 C15 1.403(6) .
C11 H11 0.9500 .
C11 C12 1.393(6) .
C12 H12 0.9500 .
C12 C13 1.365(8) .
C13 H13 0.9500 .
C13 C14 1.388(7) .
C14 H14 0.9500 .
C14 C15 1.386(6) .
C15 H15 0.9500 .
C16 C17 1.384(5) .
C16 C21 1.387(5) .
C17 H17 0.9500 .
C17 C18 1.402(6) .
C18 H18 0.9500 .
C18 C19 1.374(7) .
C19 H19 0.9500 .
C19 C20 1.380(6) .
C20 H20 0.9500 .
C20 C21 1.392(6) .
C21 H21 0.9500 .
C22 C23 1.398(6) .
C22 C27 1.393(6) .
C23 H23 0.9500 .
C23 C24 1.387(7) .
C24 H24 0.9500 .
C24 C25 1.373(8) .
C25 H25 0.9500 .
C25 C26 1.392(7) .
C26 H26 0.9500 .
C26 C27 1.389(7) .
C27 H27 0.9500 .

loop_
_geom_hbond_atom_site_label_D
_geom_hbond_atom_site_label_H
_geom_hbond_atom_site_label_A
_geom_hbond_distance_DH
_geom_hbond_distance_HA
_geom_hbond_distance_DA
_geom_hbond_angle_DHA
C23 H23 N1 0.95 2.69 3.464(6) 138.6

loop_
_geom_torsion_atom_site_label_1
_geom_torsion_atom_site_label_2
_geom_torsion_atom_site_label_3
_geom_torsion_atom_site_label_4
_geom_torsion
Cu1 S1 C1 N1 19.0(4)
Cu1 S1 C1 N2 -159.2(3)
Cu1 P1 C10 C11 137.4(3)
Cu1 P1 C10 C15 -41.6(3)
Cu1 P1 C16 C17 143.2(3)
Cu1 P1 C16 C21 -37.2(3)
Cu1 P1 C22 C23 -34.1(3)
Cu1 P1 C22 C27 141.4(3)
P1 C10 C11 C12 -178.7(3)
P1 C10 C15 C14 -179.8(3)
P1 C16 C17 C18 179.5(3)
P1 C16 C21 C20 -178.4(3)
P1 C22 C23 C24 176.4(4)
P1 C22 C27 C26 -174.9(4)
N1 C2 C3 N2 -2.8(6)
N2 C4 C5 C6 179.3(4)
N2 C4 C9 C8 -179.7(6)
C1 N1 C2 C3 2.3(6)
C1 N2 C3 C2 2.6(6)
C1 N2 C4 C5 -47.8(6)
C1 N2 C4 C9 133.7(5)
C2 N1 C1 S1 -179.3(3)
C2 N1 C1 N2 -0.8(5)
C3 N2 C1 S1 177.3(4)
C3 N2 C1 N1 -1.2(5)
C3 N2 C4 C5 138.2(5)
C3 N2 C4 C9 -40.2(7)
C4 N2 C1 S1 2.8(6)
C4 N2 C1 N1 -175.7(4)
C4 N2 C3 C2 177.4(4)
C4 C5 C6 C7 1.3(8)
C5 C4 C9 C8 1.8(10)
C5 C6 C7 C8 0.2(10)
C6 C7 C8 C9 -0.7(12)
C7 C8 C9 C4 -0.3(13)
C9 C4 C5 C6 -2.3(8)
C10 P1 C16 C17 16.6(4)
C10 P1 C16 C21 -163.8(3)
C10 P1 C22 C23 93.6(3)
C10 P1 C22 C27 -90.9(4)
C10 C11 C12 C13 -1.2(7)
C11 C10 C15 C14 1.1(6)
C11 C12 C13 C14 0.7(7)
C12 C13 C14 C15 0.7(7)
C13 C14 C15 C10 -1.6(6)
C15 C10 C11 C12 0.3(6)
C16 P1 C10 C11 -96.5(3)
C16 P1 C10 C15 84.5(3)
C16 P1 C22 C23 -158.5(3)
C16 P1 C22 C27 17.0(4)
C16 C17 C18 C19 0.5(7)
C17 C16 C21 C20 1.1(6)
C17 C18 C19 C20 -2.1(7)
C18 C19 C20 C21 3.2(7)
C19 C20 C21 C16 -2.7(6)
C21 C16 C17 C18 0.0(6)
C22 P1 C10 C11 10.3(4)
C22 P1 C10 C15 -168.7(3)
C22 P1 C16 C17 -92.6(4)
C22 P1 C16 C21 87.0(3)
C22 C23 C24 C25 -2.5(8)
C23 C22 C27 C26 0.6(7)
C23 C24 C25 C26 3.0(8)
C24 C25 C26 C27 -1.7(8)
C25 C26 C27 C22 -0.1(8)
C27 C22 C23 C24 0.6(7)
